data_7036974
loop_
_publ_author_name
'Xu, Feng'
'Wang, Hao'
'Teat, Simon J.'
'Liu, Wei'
'Xia, Qibin'
'Li, Zhong'
'Li, Jing'

_publ_section_title
;
 Synthesis, structure and enhanced photoluminescence properties of two
 robust, water stable calcium and magnesium coordination networks.
;
_journal_issue 47
_journal_name_full 'Dalton transactions (Cambridge, England : 2003)'
_journal_page_first 20459
_journal_page_last 20463
_journal_paper_doi 10.1039/c5dt03705k
_journal_volume 44
_journal_year 2015
_chemical_formula_sum 'C10 H10 Mg O6'
_chemical_formula_weight 250.49
_space_group_crystal_system monoclinic
_space_group_IT_number 14
_space_group_name_Hall '-P 2ybc'
_space_group_name_H-M_alt 'P 1 21/c 1'
_symmetry_space_group_name_Hall '-P 2ybc'
_symmetry_space_group_name_H-M 'P 1 21/c 1'
_atom_sites_solution_hydrogens mixed
_atom_sites_solution_primary 'Intrinsic phasing'
_atom_sites_solution_secondary difmap
_audit_creation_method SHELXL-2014/7
_audit_update_record
;
2015-09-22 deposited with the CCDC.
2015-10-29 downloaded from the CCDC.
;
_cell_angle_alpha 90
_cell_angle_beta 102.313(3)
_cell_angle_gamma 90
_cell_formula_units_Z 2
_cell_length_a 11.3400(6)
_cell_length_b 6.6324(3)
_cell_length_c 7.1986(3)
_cell_measurement_reflns_used 6120
_cell_measurement_temperature 100(2)
_cell_measurement_theta_max 40.31
_cell_measurement_theta_min 3.36
_cell_volume 528.96(4)
_computing_cell_refinement 'Bruker SAINT v8.34a'
_computing_data_collection 'Bruker APEX 2'
_computing_data_reduction 'Bruker SAINT v8.34a'
_computing_molecular_graphics 'Bruker SHELXTL'
_computing_publication_material 'Bruker SHELXTL & local programs'
_computing_structure_refinement 'SHELXL-2014/7 (Sheldrick, 2014)'
_computing_structure_solution 'Bruker SHELXT 2014/4'
_diffrn_ambient_temperature 100(2)
_diffrn_detector_area_resol_mean 10.42
_diffrn_measured_fraction_theta_full 0.999
_diffrn_measured_fraction_theta_max 0.995
_diffrn_measurement_device_type 'Bruker D8 with PHOTON 100 detector'
_diffrn_measurement_method '\w/\q shutterless scans'
_diffrn_radiation_type synchrotron
_diffrn_radiation_wavelength 0.7749
_diffrn_reflns_av_R_equivalents 0.0360
_diffrn_reflns_av_unetI/netI 0.0341
_diffrn_reflns_Laue_measured_fraction_full 0.999
_diffrn_reflns_Laue_measured_fraction_max 0.995
_diffrn_reflns_limit_h_max 18
_diffrn_reflns_limit_h_min -18
_diffrn_reflns_limit_k_max 11
_diffrn_reflns_limit_k_min -11
_diffrn_reflns_limit_l_max 12
_diffrn_reflns_limit_l_min -11
_diffrn_reflns_number 9473
_diffrn_reflns_point_group_measured_fraction_full 0.999
_diffrn_reflns_point_group_measured_fraction_max 0.995
_diffrn_reflns_theta_full 27.706
_diffrn_reflns_theta_max 40.307
_diffrn_reflns_theta_min 3.904
_diffrn_source 'Advanced Light Source station 11.3.1'
_exptl_absorpt_coefficient_mu 0.224
_exptl_absorpt_correction_T_max 0.993
_exptl_absorpt_correction_T_min 0.880
_exptl_absorpt_correction_type multi-scan
_exptl_absorpt_process_details 'SADABS 2014/4 Bruker AXS Madison WI USA'
_exptl_crystal_colour colourless
_exptl_crystal_density_diffrn 1.573
_exptl_crystal_description block
_exptl_crystal_F_000 260
_exptl_crystal_size_max 0.200
_exptl_crystal_size_mid 0.060
_exptl_crystal_size_min 0.030
_refine_diff_density_max 0.538
_refine_diff_density_min -0.387
_refine_diff_density_rms 0.075
_refine_ls_extinction_method none
_refine_ls_goodness_of_fit_ref 1.223
_refine_ls_hydrogen_treatment mixed
_refine_ls_matrix_type full
_refine_ls_number_parameters 108
_refine_ls_number_reflns 2553
_refine_ls_number_restraints 6
_refine_ls_restrained_S_all 1.234
_refine_ls_R_factor_all 0.0574
_refine_ls_R_factor_gt 0.0495
_refine_ls_shift/su_max 0.000
_refine_ls_shift/su_mean 0.000
_refine_ls_structure_factor_coef Fsqd
_refine_ls_weighting_details 'w=1/[\s^2^(Fo^2^)+(0.0289P)^2^+0.4274P] where P=(Fo^2^+2Fc^2^)/3'
_refine_ls_weighting_scheme calc
_refine_ls_wR_factor_gt 0.1133
_refine_ls_wR_factor_ref 0.1167
_reflns_Friedel_coverage 0.000
_reflns_number_gt 2247
_reflns_number_total 2553
_reflns_threshold_expression 'I > 2\s(I)'
_cod_data_source_file c5dt03705k2.cif
_cod_data_source_block fx3-47e_a
_cod_depositor_comments 'Adding full bibliography for 7036974--7036975.cif.'
_cod_database_code 7036974
_shelx_shelxl_version_number 2014/7
_shelx_space_group_comment
;
The symmetry employed for this shelxl refinement is uniquely defined
by the following loop, which should always be used as a source of
symmetry information in preference to the above space-group names.
They are only intended as comments.
;
_shelx_estimated_absorpt_t_min 0.957
_shelx_estimated_absorpt_t_max 0.993

loop_
_space_group_symop_operation_xyz
'x, y, z'
'-x, y+1/2, -z+1/2'
'-x, -y, -z'
'x, -y-1/2, z-1/2'

loop_
_atom_site_label
_atom_site_type_symbol
_atom_site_fract_x
_atom_site_fract_y
_atom_site_fract_z
_atom_site_U_iso_or_equiv
_atom_site_adp_type
_atom_site_occupancy
_atom_site_site_symmetry_order
_atom_site_calc_flag
_atom_site_refinement_flags_posn
_atom_site_refinement_flags_adp
_atom_site_refinement_flags_occupancy
_atom_site_disorder_assembly
_atom_site_disorder_group
Mg1 Mg 0.5000 0.0000 0.5000 0.00742(11) Uani 1 2 d S . P . .
O1W O 0.58774(8) 0.27659(13) 0.51789(12) 0.01099(15) Uani 1 1 d . . . . .
H1WA H 0.553(2) 0.345(4) 0.427(4) 0.032(6) Uiso 1 1 d . . . . .
H1WB H 0.596(2) 0.351(4) 0.610(4) 0.038(7) Uiso 1 1 d . . . . .
O1 O 0.36023(7) 0.11333(13) 0.29573(12) 0.01069(15) Uani 1 1 d . . . . .
O2 O 0.41409(7) 0.41951(12) 0.21593(11) 0.00926(15) Uani 1 1 d . . . . .
C1 C 0.33478(9) 0.28358(16) 0.22343(14) 0.00821(17) Uani 1 1 d . . . . .
C2 C 0.20533(10) 0.33241(19) 0.14673(18) 0.0145(2) Uani 1 1 d D . . . .
H2A H 0.1494 0.2254 0.1453 0.017 Uiso 0.5 1 calc R U P A 2
C3 C 0.1142(2) 0.2002(4) 0.1325(4) 0.0141(4) Uani 0.5 1 d D . P B -1
H3A H 0.1319 0.0655 0.1738 0.017 Uiso 0.5 1 calc R U P B -1
C4 C -0.0049(2) 0.2536(4) 0.0594(4) 0.0162(4) Uani 0.5 1 d D . P B -1
H4A H -0.0671 0.1572 0.0571 0.019 Uiso 0.5 1 calc R U P B -1
C5 C -0.0345(4) 0.4496(7) -0.0114(7) 0.0157(6) Uani 0.5 1 d D . P B -1
C6 C 0.0576(3) 0.5882(7) -0.0060(8) 0.0188(7) Uani 0.5 1 d D . P B -1
H6A H 0.0388 0.7209 -0.0529 0.023 Uiso 0.5 1 calc R U P B -1
C7 C 0.1783(6) 0.5347(10) 0.0681(14) 0.0158(6) Uani 0.5 1 d D . P B -1
H7A H 0.2415 0.6285 0.0671 0.019 Uiso 0.5 1 calc R U P B -1
C8 C -0.1613(6) 0.4990(10) -0.0831(13) 0.0158(6) Uani 0.5 1 d D . P . .
H8A H -0.2175 0.3929 -0.0820 0.019 Uiso 0.5 1 calc R U P B .

loop_
_atom_site_aniso_label
_atom_site_aniso_U_11
_atom_site_aniso_U_22
_atom_site_aniso_U_33
_atom_site_aniso_U_23
_atom_site_aniso_U_13
_atom_site_aniso_U_12
Mg1 0.0071(2) 0.0066(2) 0.0079(2) 0.00003(16) 0.00027(16) 0.00051(17)
O1W 0.0138(4) 0.0081(3) 0.0102(3) 0.0000(3) 0.0004(3) -0.0002(3)
O1 0.0094(3) 0.0094(3) 0.0122(3) 0.0026(3) -0.0001(3) 0.0000(3)
O2 0.0081(3) 0.0101(3) 0.0092(3) 0.0015(2) 0.0011(2) -0.0008(2)
C1 0.0067(4) 0.0092(4) 0.0085(4) 0.0005(3) 0.0010(3) 0.0007(3)
C2 0.0066(4) 0.0170(5) 0.0185(5) -0.0012(4) -0.0003(4) 0.0016(4)
C3 0.0072(8) 0.0129(9) 0.0215(10) 0.0085(8) 0.0015(7) -0.0006(7)
C4 0.0076(8) 0.0153(10) 0.0242(11) 0.0092(8) 0.0003(8) -0.0008(7)
C5 0.0067(13) 0.0170(18) 0.0231(14) 0.0102(12) 0.0024(11) 0.0025(10)
C6 0.0074(16) 0.0154(17) 0.0321(18) 0.0114(13) 0.0009(13) 0.0007(11)
C7 0.0042(16) 0.017(2) 0.0250(14) 0.0062(13) 0.0013(12) 0.0000(12)
C8 0.0042(16) 0.017(2) 0.0250(14) 0.0062(13) 0.0013(12) 0.0000(12)

loop_
_atom_type_symbol
_atom_type_description
_atom_type_scat_dispersion_real
_atom_type_scat_dispersion_imag
_atom_type_scat_source
C C 0.0040 0.0020 'XDISP Program in WinGX L.Kissel & R.H.Pratt Acta Cryst A46 170 1990'
H H 0.0000 0.0000 'XDISP Program in WinGX L.Kissel & R.H.Pratt Acta Cryst A46 170 1990'
O O 0.0132 0.0074 'XDISP Program in WinGX L.Kissel & R.H.Pratt Acta Cryst A46 170 1990'
Mg Mg 0.0585 0.0440 'XDISP Program in WinGX L.Kissel & R.H.Pratt Acta Cryst A46 170 1990'

loop_
_geom_angle_atom_site_label_1
_geom_angle_atom_site_label_2
_geom_angle_atom_site_label_3
_geom_angle
_geom_angle_site_symmetry_1
_geom_angle_site_symmetry_3
O1 Mg1 O1 180.0 . 3_656
O1 Mg1 O2 91.62(3) . 4_566
O1 Mg1 O2 88.38(3) 3_656 4_566
O1 Mg1 O2 88.38(3) . 2_645
O1 Mg1 O2 91.62(3) 3_656 2_645
O2 Mg1 O2 180.0 4_566 2_645
O1 Mg1 O1W 90.43(3) . .
O1 Mg1 O1W 89.57(3) 3_656 .
O2 Mg1 O1W 91.24(3) 4_566 .
O2 Mg1 O1W 88.76(3) 2_645 .
O1 Mg1 O1W 89.57(3) . 3_656
O1 Mg1 O1W 90.43(3) 3_656 3_656
O2 Mg1 O1W 88.76(3) 4_566 3_656
O2 Mg1 O1W 91.24(3) 2_645 3_656
O1W Mg1 O1W 180.0 . 3_656
Mg1 O1W H1WA 106.9(16) . .
Mg1 O1W H1WB 123.5(18) . .
H1WA O1W H1WB 105(2) . .
C1 O1 Mg1 134.45(7) . .
C1 O2 Mg1 131.19(7) . 2_655
O1 C1 O2 123.38(10) . .
O1 C1 C2 118.17(10) . .
O2 C1 C2 118.43(10) . .
C8 C2 C3 108.1(3) 3_565 .
C8 C2 C7 11.2(4) 3_565 .
C3 C2 C7 118.4(3) . .
C8 C2 C1 127.3(3) 3_565 .
C3 C2 C1 124.62(14) . .
C7 C2 C1 116.8(3) . .
C8 C2 H2A 116.4 3_565 .
C1 C2 H2A 116.4 . .
C2 C3 C4 122.3(2) . .
C2 C3 H3A 118.9 . .
C4 C3 H3A 118.9 . .
C3 C4 C5 120.7(3) . .
C3 C4 H4A 119.7 . .
C5 C4 H4A 119.7 . .
C6 C5 C4 118.8(2) . .
C6 C5 C8 122.8(3) . .
C4 C5 C8 118.4(3) . .
C5 C6 C7 120.7(3) . .
C5 C6 H6A 119.6 . .
C7 C6 H6A 119.6 . .
C6 C7 C2 119.0(4) . .
C6 C7 H7A 120.5 . .
C2 C7 H7A 120.5 . .
C2 C8 C5 127.4(4) 3_565 .
C2 C8 H8A 116.3 3_565 .
C5 C8 H8A 116.3 . .

loop_
_geom_bond_atom_site_label_1
_geom_bond_atom_site_label_2
_geom_bond_distance
_geom_bond_site_symmetry_2
Mg1 O1 2.0604(8) .
Mg1 O1 2.0604(8) 3_656
Mg1 O2 2.0727(8) 4_566
Mg1 O2 2.0727(8) 2_645
Mg1 O1W 2.0778(8) .
Mg1 O1W 2.0778(8) 3_656
O1W H1WA 0.83(2) .
O1W H1WB 0.81(3) .
O1 C1 1.2511(13) .
O2 C1 1.2827(13) .
O2 Mg1 2.0727(8) 2_655
C1 C2 1.4896(15) .
C2 C8 1.270(7) 3_565
C2 C3 1.342(3) .
C2 C7 1.463(6) .
C2 H2A 0.9500 .
C3 C4 1.386(3) .
C3 H3A 0.9500 .
C4 C5 1.410(5) .
C4 H4A 0.9500 .
C5 C6 1.386(5) .
C5 C8 1.458(8) .
C6 C7 1.405(8) .
C6 H6A 0.9500 .
C7 H7A 0.9500 .
C8 C2 1.270(7) 3_565
C8 H8A 0.9500 .

loop_
_geom_hbond_atom_site_label_D
_geom_hbond_atom_site_label_H
_geom_hbond_atom_site_label_A
_geom_hbond_distance_DH
_geom_hbond_distance_HA
_geom_hbond_distance_DA
_geom_hbond_angle_DHA
_geom_hbond_site_symmetry_A
O1W H1WA O2 0.83(2) 2.00(2) 2.7704(12) 155(2) .
O1W H1WB O2 0.81(3) 1.99(3) 2.7842(12) 164(2) 3_666
